data_1513157
loop_
_publ_author_name
'Schmidt, Christian D.'
'Kaschel, Johannes'
'Schneider, Tobias F.'
'Kratzert, Daniel'
'Stalke, Dietmar'
'Werz, Daniel B.'

_publ_section_title
;
 Donor-Substituted Nitrocyclopropanes: Immediate Ring-Enlargement to
 Cyclic Nitronates
;
_journal_issue 23
_journal_name_full 'Organic Letters'
_journal_page_first 6098
_journal_paper_doi 10.1021/ol402990j
_journal_volume 15
_journal_year 2013
_chemical_formula_moiety 'C13 H15 N O5'
_chemical_formula_sum 'C13 H15 N O5'
_chemical_formula_weight 265.26
_chemical_name_systematic
;
 ?
;
_space_group_crystal_system orthorhombic
_space_group_IT_number 61
_space_group_name_Hall '-P 2ac 2ab'
_space_group_name_H-M_alt 'P b c a'
_symmetry_space_group_name_Hall '-P 2ac 2ab'
_symmetry_space_group_name_H-M 'P b c a'
_atom_sites_solution_hydrogens difmap
_audit_creation_method SHELXL-2012
_cell_angle_alpha 90
_cell_angle_beta 90
_cell_angle_gamma 90
_cell_formula_units_Z 8
_cell_length_a 10.6801(4)
_cell_length_b 8.9717(3)
_cell_length_c 26.3836(10)
_cell_measurement_reflns_used 8478
_cell_measurement_temperature 100(2)
_cell_measurement_theta_max 42.068
_cell_measurement_theta_min 4.835
_cell_volume 2528.04(16)
_computing_cell_refinement 'APEX2 v2011.2'
_computing_data_collection 'APEX2 v2011.2'
_computing_data_reduction 'SAINT V7.68A'
_computing_molecular_graphics xp
_computing_publication_material xp
_computing_structure_refinement 'SHELXL-2012 (Sheldrick, 2012)'
_computing_structure_solution SHELXT
_diffrn_ambient_temperature 100(2)
_diffrn_measured_fraction_theta_full 0.999
_diffrn_measured_fraction_theta_max 0.999
_diffrn_measurement_device_type 'Bruker Smart Apex II Quazar'
_diffrn_measurement_method 'omega and phi sans'
_diffrn_radiation_type AgK\a
_diffrn_radiation_wavelength 0.56086
_diffrn_reflns_av_R_equivalents 0.0432
_diffrn_reflns_av_unetI/netI 0.0191
_diffrn_reflns_Laue_measured_fraction_full 0.999
_diffrn_reflns_Laue_measured_fraction_max 0.999
_diffrn_reflns_limit_h_max 13
_diffrn_reflns_limit_h_min -13
_diffrn_reflns_limit_k_max 11
_diffrn_reflns_limit_k_min -11
_diffrn_reflns_limit_l_max 30
_diffrn_reflns_limit_l_min -33
_diffrn_reflns_number 38982
_diffrn_reflns_point_group_measured_fraction_full 0.999
_diffrn_reflns_point_group_measured_fraction_max 0.999
_diffrn_reflns_theta_full 19.665
_diffrn_reflns_theta_max 21.114
_diffrn_reflns_theta_min 1.936
_diffrn_source 'INCOATEC Ag Microsource'
_exptl_absorpt_coefficient_mu 0.066
_exptl_absorpt_correction_T_max 0.7446
_exptl_absorpt_correction_T_min 0.6873
_exptl_absorpt_correction_type multi-scan
_exptl_absorpt_process_details SADABS-2012/1
_exptl_crystal_colour colorless
_exptl_crystal_density_diffrn 1.394
_exptl_crystal_description block
_exptl_crystal_F_000 1120
_exptl_crystal_size_max 0.180
_exptl_crystal_size_mid 0.180
_exptl_crystal_size_min 0.150
_refine_diff_density_max 0.284
_refine_diff_density_min -0.199
_refine_diff_density_rms 0.041
_refine_ls_extinction_method none
_refine_ls_goodness_of_fit_ref 1.080
_refine_ls_hydrogen_treatment refxyz
_refine_ls_matrix_type full
_refine_ls_number_parameters 217
_refine_ls_number_reflns 2802
_refine_ls_number_restraints 105
_refine_ls_restrained_S_all 1.065
_refine_ls_R_factor_all 0.0407
_refine_ls_R_factor_gt 0.0348
_refine_ls_shift/su_max 0.000
_refine_ls_shift/su_mean 0.000
_refine_ls_structure_factor_coef Fsqd
_refine_ls_weighting_details
;
 w=1/[\s^2^(Fo^2^)+(0.0430P)^2^+0.9211P]
 where P=(Fo^2^+2Fc^2^)/3
;
_refine_ls_weighting_scheme calc
_refine_ls_wR_factor_gt 0.0865
_refine_ls_wR_factor_ref 0.0893
_reflns_Friedel_coverage 0.000
_reflns_number_gt 2499
_reflns_number_total 2802
_reflns_threshold_expression 'I > 2\s(I)'
_cod_data_source_file ol402990j_si_004.cif
_cod_data_source_block DK_CSA_096
_cod_database_code 1513157
_shelx_space_group_comment
;
The symmetry employed for this shelxl refinement is uniquely defined
by the following loop, which should always be used as a source of
symmetry information in preference to the above space-group names.
They are only intended as comments.
;
_shelx_estimated_absorpt_t_min 0.988
_shelx_estimated_absorpt_t_max 0.990
_shelxl_version_number 2012-9

loop_
_space_group_symop_operation_xyz
'x, y, z'
'-x+1/2, -y, z+1/2'
'-x, y+1/2, -z+1/2'
'x+1/2, -y+1/2, -z'
'-x, -y, -z'
'x-1/2, y, -z-1/2'
'x, -y-1/2, z-1/2'
'-x-1/2, y-1/2, z'

loop_
_atom_site_label
_atom_site_type_symbol
_atom_site_fract_x
_atom_site_fract_y
_atom_site_fract_z
_atom_site_U_iso_or_equiv
_atom_site_adp_type
_atom_site_occupancy
_atom_site_site_symmetry_order
_atom_site_calc_flag
_atom_site_refinement_flags_posn
_atom_site_refinement_flags_adp
O1 O 0.57340(8) 0.15116(9) 0.40117(3) 0.0175(2) Uani 1 1 d . .
N1 N 0.66767(9) -0.09064(11) 0.30385(3) 0.0146(2) Uani 1 1 d . .
O2 O 0.72181(8) -0.02717(10) 0.40682(3) 0.0218(2) Uani 1 1 d . .
O3 O 0.75093(8) -0.18087(9) 0.31431(3) 0.0185(2) Uani 1 1 d . .
O4 O 0.62598(8) -0.09656(9) 0.25221(3) 0.0183(2) Uani 1 1 d . .
O5 O 0.61572(8) 0.37373(10) 0.07427(3) 0.0216(2) Uani 1 1 d . .
C1 C 0.52222(15) 0.32276(16) 0.46703(5) 0.0279(3) Uani 1 1 d D .
H1A H 0.5447(15) 0.3565(18) 0.5009(5) 0.034 Uiso 1 1 d D U
H1B H 0.4336(11) 0.2965(18) 0.4660(6) 0.034 Uiso 1 1 d D U
H1C H 0.5342(15) 0.4057(15) 0.4431(6) 0.034 Uiso 1 1 d D U
C2 C 0.60217(13) 0.19171(15) 0.45335(4) 0.0230(3) Uani 1 1 d D .
H2A H 0.5816(14) 0.1042(15) 0.4735(6) 0.028 Uiso 1 1 d D U
H2B H 0.6913(11) 0.2168(17) 0.4543(6) 0.028 Uiso 1 1 d D U
C3 C 0.64328(10) 0.03960(13) 0.38305(4) 0.0153(2) Uani 1 1 d . .
C4 C 0.60937(10) 0.01243(13) 0.32961(4) 0.0140(2) Uani 1 1 d . .
C5 C 0.51769(11) 0.09484(13) 0.29788(4) 0.0152(2) Uani 1 1 d D .
H5A H 0.4328(10) 0.0884(15) 0.3122(5) 0.018 Uiso 1 1 d D U
H5B H 0.5414(12) 0.2002(12) 0.2948(5) 0.018 Uiso 1 1 d D U
C6 C 0.52404(11) 0.01232(13) 0.24644(4) 0.0155(2) Uani 1 1 d D .
H6 H 0.4492(11) -0.0462(14) 0.2409(5) 0.019 Uiso 1 1 d D U
C7 C 0.55215(10) 0.10697(13) 0.20080(4) 0.0142(2) Uani 1 1 d . .
C8 C 0.47734(11) 0.09817(13) 0.15763(4) 0.0152(2) Uani 1 1 d D .
H8 H 0.4074(11) 0.0296(14) 0.1564(5) 0.018 Uiso 1 1 d D U
C9 C 0.50038(11) 0.18923(13) 0.11622(4) 0.0163(2) Uani 1 1 d D .
H9 H 0.4464(12) 0.1848(15) 0.0862(5) 0.020 Uiso 1 1 d D U
C10 C 0.60078(11) 0.28849(13) 0.11696(4) 0.0157(2) Uani 1 1 d . .
C11 C 0.67845(11) 0.29606(13) 0.15946(4) 0.0161(2) Uani 1 1 d D .
H11 H 0.7484(12) 0.3637(15) 0.1600(5) 0.019 Uiso 1 1 d D U
C12 C 0.65301(11) 0.20535(13) 0.20093(4) 0.0158(2) Uani 1 1 d D .
H12 H 0.7064(12) 0.2132(15) 0.2304(5) 0.019 Uiso 1 1 d D U
C13 C 0.70761(13) 0.48938(15) 0.07592(5) 0.0242(3) Uani 1 1 d D .
H13A H 0.6844(14) 0.5641(15) 0.1012(5) 0.029 Uiso 1 1 d D U
H13B H 0.7049(13) 0.5341(17) 0.0421(5) 0.029 Uiso 1 1 d D U
H13C H 0.7919(12) 0.4479(17) 0.0827(6) 0.029 Uiso 1 1 d D U

loop_
_atom_site_aniso_label
_atom_site_aniso_U_11
_atom_site_aniso_U_22
_atom_site_aniso_U_33
_atom_site_aniso_U_23
_atom_site_aniso_U_13
_atom_site_aniso_U_12
O1 0.0226(4) 0.0187(4) 0.0114(4) -0.0014(3) 0.0006(3) 0.0037(4)
N1 0.0157(5) 0.0153(5) 0.0127(5) 0.0010(4) 0.0009(4) -0.0009(4)
O2 0.0228(5) 0.0255(5) 0.0170(4) -0.0007(4) -0.0032(3) 0.0063(4)
O3 0.0184(4) 0.0177(4) 0.0194(4) 0.0012(3) 0.0006(3) 0.0068(3)
O4 0.0244(4) 0.0187(4) 0.0119(4) -0.0024(3) -0.0015(3) 0.0065(4)
O5 0.0292(5) 0.0212(5) 0.0145(4) 0.0022(3) -0.0011(3) -0.0075(4)
C1 0.0443(8) 0.0227(7) 0.0168(6) -0.0014(5) 0.0051(6) 0.0076(6)
C2 0.0338(7) 0.0232(7) 0.0120(6) -0.0030(5) -0.0009(5) 0.0047(6)
C3 0.0155(5) 0.0153(5) 0.0150(5) 0.0007(4) 0.0027(4) -0.0009(5)
C4 0.0141(5) 0.0137(5) 0.0142(5) 0.0003(4) 0.0027(4) -0.0005(4)
C5 0.0171(6) 0.0159(6) 0.0127(5) -0.0006(4) 0.0005(4) 0.0016(5)
C6 0.0154(5) 0.0156(6) 0.0156(5) -0.0009(4) -0.0002(4) 0.0013(5)
C7 0.0154(5) 0.0143(6) 0.0129(5) -0.0022(4) 0.0008(4) 0.0022(4)
C8 0.0146(5) 0.0149(6) 0.0161(5) -0.0030(4) -0.0002(4) -0.0003(5)
C9 0.0175(5) 0.0180(6) 0.0134(5) -0.0033(4) -0.0024(4) 0.0010(5)
C10 0.0196(6) 0.0142(5) 0.0132(5) -0.0016(4) 0.0033(4) 0.0018(4)
C11 0.0149(5) 0.0167(6) 0.0165(5) -0.0034(4) 0.0011(4) -0.0015(5)
C12 0.0160(5) 0.0184(6) 0.0130(5) -0.0035(4) -0.0014(4) 0.0002(5)
C13 0.0266(7) 0.0241(7) 0.0218(6) 0.0018(5) 0.0037(5) -0.0077(6)

loop_
_atom_type_symbol
_atom_type_description
_atom_type_scat_dispersion_real
_atom_type_scat_dispersion_imag
_atom_type_scat_source
C C 0.0015 0.0009 'International Tables Vol C Tables 4.2.6.8 and 6.1.1.4'
H H 0.0000 0.0000 'International Tables Vol C Tables 4.2.6.8 and 6.1.1.4'
N N 0.0030 0.0019 'International Tables Vol C Tables 4.2.6.8 and 6.1.1.4'
O O 0.0056 0.0036 'International Tables Vol C Tables 4.2.6.8 and 6.1.1.4'

loop_
_geom_angle_atom_site_label_1
_geom_angle_atom_site_label_2
_geom_angle_atom_site_label_3
_geom_angle
C3 O1 C2 114.02(9)
O3 N1 C4 133.78(10)
O3 N1 O4 114.32(9)
C4 N1 O4 111.89(9)
N1 O4 C6 107.67(8)
C10 O5 C13 117.40(9)
C2 C1 H1A 109.0(10)
C2 C1 H1B 110.9(10)
H1A C1 H1B 109.9(14)
C2 C1 H1C 111.4(10)
H1A C1 H1C 108.8(14)
H1B C1 H1C 106.9(14)
O1 C2 C1 107.68(10)
O1 C2 H2A 105.5(9)
C1 C2 H2A 111.9(9)
O1 C2 H2B 106.7(9)
C1 C2 H2B 111.6(9)
H2A C2 H2B 113.0(13)
O2 C3 O1 125.04(11)
O2 C3 C4 125.80(11)
O1 C3 C4 109.16(9)
N1 C4 C3 119.82(10)
N1 C4 C5 111.93(10)
C3 C4 C5 128.16(10)
C4 C5 C6 103.14(9)
C4 C5 H5A 111.3(8)
C6 C5 H5A 110.4(8)
C4 C5 H5B 110.8(8)
C6 C5 H5B 112.2(8)
H5A C5 H5B 109.0(11)
O4 C6 C7 108.07(9)
O4 C6 C5 105.04(9)
C7 C6 C5 116.16(9)
O4 C6 H6 105.5(8)
C7 C6 H6 110.5(8)
C5 C6 H6 110.8(8)
C12 C7 C8 118.78(10)
C12 C7 C6 120.68(10)
C8 C7 C6 120.53(10)
C9 C8 C7 120.59(11)
C9 C8 H8 119.0(8)
C7 C8 H8 120.4(8)
C8 C9 C10 120.15(10)
C8 C9 H9 120.6(8)
C10 C9 H9 119.3(8)
O5 C10 C9 115.76(10)
O5 C10 C11 124.30(11)
C9 C10 C11 119.94(11)
C12 C11 C10 119.16(11)
C12 C11 H11 120.5(8)
C10 C11 H11 120.3(8)
C11 C12 C7 121.34(10)
C11 C12 H12 118.4(8)
C7 C12 H12 120.2(8)
O5 C13 H13A 110.2(9)
O5 C13 H13B 104.4(9)
H13A C13 H13B 109.5(13)
O5 C13 H13C 110.9(9)
H13A C13 H13C 111.4(13)
H13B C13 H13C 110.3(12)

loop_
_geom_bond_atom_site_label_1
_geom_bond_atom_site_label_2
_geom_bond_distance
O1 C3 1.3369(14)
O1 C2 1.4567(14)
N1 O3 1.2339(13)
N1 C4 1.3057(15)
N1 O4 1.4343(12)
O2 C3 1.2063(14)
O4 C6 1.4706(14)
O5 C10 1.3706(14)
O5 C13 1.4288(16)
C1 C2 1.4972(19)
C1 H1A 0.973(12)
C1 H1B 0.975(11)
C1 H1C 0.984(12)
C2 H2A 0.973(11)
C2 H2B 0.979(11)
C3 C4 1.4760(15)
C4 C5 1.4853(16)
C5 C6 1.5476(15)
C5 H5A 0.984(10)
C5 H5B 0.982(11)
C6 C7 1.5038(16)
C6 H6 0.968(11)
C7 C12 1.3927(17)
C7 C8 1.3935(15)
C8 C9 1.3861(17)
C8 H8 0.969(11)
C9 C10 1.3939(17)
C9 H9 0.980(11)
C10 C11 1.3966(16)
C11 C12 1.3904(17)
C11 H11 0.962(11)
C12 H12 0.967(11)
C13 H13A 0.978(11)
C13 H13B 0.979(11)
C13 H13C 0.991(11)

loop_
_geom_torsion_atom_site_label_1
_geom_torsion_atom_site_label_2
_geom_torsion_atom_site_label_3
_geom_torsion_atom_site_label_4
_geom_torsion
O3 N1 O4 C6 177.69(9)
C4 N1 O4 C6 -3.30(12)
C3 O1 C2 C1 176.76(11)
C2 O1 C3 O2 1.85(16)
C2 O1 C3 C4 -177.82(10)
O3 N1 C4 C3 1.24(19)
O4 N1 C4 C3 -177.51(9)
O3 N1 C4 C5 178.15(11)
O4 N1 C4 C5 -0.60(13)
O2 C3 C4 N1 -0.84(18)
O1 C3 C4 N1 178.83(10)
O2 C3 C4 C5 -177.20(12)
O1 C3 C4 C5 2.47(16)
N1 C4 C5 C6 3.98(13)
C3 C4 C5 C6 -179.43(11)
N1 O4 C6 C7 130.11(9)
N1 O4 C6 C5 5.51(11)
C4 C5 C6 O4 -5.61(11)
C4 C5 C6 C7 -124.94(10)
O4 C6 C7 C12 -67.70(13)
C5 C6 C7 C12 49.97(15)
O4 C6 C7 C8 112.53(11)
C5 C6 C7 C8 -129.80(11)
C12 C7 C8 C9 -2.13(17)
C6 C7 C8 C9 177.64(10)
C7 C8 C9 C10 1.46(17)
C13 O5 C10 C9 172.45(11)
C13 O5 C10 C11 -7.60(17)
C8 C9 C10 O5 -179.95(10)
C8 C9 C10 C11 0.10(17)
O5 C10 C11 C12 179.10(11)
C9 C10 C11 C12 -0.95(17)
C10 C11 C12 C7 0.26(17)
C8 C7 C12 C11 1.27(17)
C6 C7 C12 C11 -178.50(10)
